data_4518433
loop_
_publ_author_name
'Gupta, Saswata'
'Sabbasani, Venkata R.'
'Su, Siyuan'
'Wink, Donald J.'
'Lee, Daesung'

_publ_section_title
;
 Alkene-Chelated Ruthenium Alkylidenes: A Missing Link to New Catalysts
;
_journal_issue 4
_journal_name_full 'ACS Catalysis'
_journal_page_first 1977
_journal_page_last 1987
_journal_paper_doi 10.1021/acscatal.0c04972
_journal_volume 11
_journal_year 2021
_chemical_formula_sum 'C55 H67 Cl2 N3 O6 Ru S'
_chemical_formula_weight 1070.14
_chemical_name_common vs_nts_db_coord2
_space_group_crystal_system triclinic
_space_group_IT_number 2
_space_group_name_Hall '-P 1'
_space_group_name_H-M_alt 'P -1'
_atom_sites_solution_hydrogens geom
_cell_angle_alpha 101.995(2)
_cell_angle_beta 101.394(2)
_cell_angle_gamma 106.335(2)
_cell_formula_units_Z 2
_cell_length_a 11.0039(7)
_cell_length_b 12.6857(9)
_cell_length_c 20.6490(15)
_cell_measurement_reflns_used 9836
_cell_measurement_temperature 200.(2)
_cell_measurement_theta_max 23.7543
_cell_measurement_theta_min 2.2680
_cell_volume 2603.1(3)
_computing_cell_refinement 'SAINT V8.34A (Bruker AXS Inc., 2013)'
_computing_data_reduction 'SAINT V8.34A (Bruker AXS Inc., 2013)'
_computing_structure_refinement 'SHELXL-2014 (Sheldrick, 2014)'
_diffrn_ambient_temperature 200.(2)
_diffrn_detector_area_resol_mean 8.3330
_diffrn_measured_fraction_theta_full 0.992
_diffrn_measured_fraction_theta_max 0.992
_diffrn_measurement_device_type 'Bruker SMART X2S'
_diffrn_radiation_type MoK\a
_diffrn_radiation_wavelength 0.71073
_diffrn_reflns_av_R_equivalents 0.0381
_diffrn_reflns_av_unetI/netI 0.0261
_diffrn_reflns_limit_h_max 12
_diffrn_reflns_limit_h_min -12
_diffrn_reflns_limit_k_max 14
_diffrn_reflns_limit_k_min -14
_diffrn_reflns_limit_l_max 23
_diffrn_reflns_limit_l_min -23
_diffrn_reflns_number 43746
_diffrn_reflns_theta_full 23.81
_diffrn_reflns_theta_max 23.81
_diffrn_reflns_theta_min 1.05
_exptl_absorpt_coefficient_mu 0.496
_exptl_absorpt_correction_T_max 0.87
_exptl_absorpt_correction_T_min 0.74
_exptl_absorpt_correction_type multi-scan
_exptl_absorpt_process_details 'SADABS V2014/2 (Bruker AXS Inc.)'
_exptl_crystal_colour brown
_exptl_crystal_density_diffrn 1.365
_exptl_crystal_density_method 'not measured'
_exptl_crystal_description block
_exptl_crystal_F_000 1120
_exptl_crystal_size_max 0.400
_exptl_crystal_size_mid 0.310
_exptl_crystal_size_min 0.290
_refine_diff_density_max 0.938
_refine_diff_density_min -0.756
_refine_ls_extinction_method none
_refine_ls_goodness_of_fit_ref 1.162
_refine_ls_hydrogen_treatment constr
_refine_ls_matrix_type full
_refine_ls_number_parameters 624
_refine_ls_number_reflns 7950
_refine_ls_number_restraints 0
_refine_ls_restrained_S_all 1.162
_refine_ls_R_factor_all 0.0349
_refine_ls_R_factor_gt 0.0292
_refine_ls_shift/su_max 0.027
_refine_ls_shift/su_mean 0.001
_refine_ls_structure_factor_coef Fsqd
_refine_ls_weighting_details 'w=1/[\s^2^(Fo^2^)+(0.0637P)^2^+0.8256P] where P=(Fo^2^+2Fc^2^)/3'
_refine_ls_weighting_scheme calc
_refine_ls_wR_factor_gt 0.0872
_refine_ls_wR_factor_ref 0.1022
_reflns_number_gt 7272
_reflns_number_total 7950
_reflns_threshold_expression 'I > 2\s(I)'
_cod_data_source_file cs0c04972_si_007.cif
_cod_data_source_block Compound_10r
_cod_depositor_comments 'Adding full bibliography for 4518430--4518444.cif.'
_cod_database_code 4518433
_publ_contact_phone 312-413-7383
_publ_contact_fax 312-996-0431
_publ_contact_email dwink@uic.edu

loop_
_space_group_symop_operation_xyz
'x, y, z'
'-x, -y, -z'

loop_
_atom_site_type_symbol
_atom_site_label
_atom_site_fract_x
_atom_site_fract_y
_atom_site_fract_z
_atom_site_U_iso_or_equiv
_atom_site_adp_type
_atom_site_calc_flag
_atom_site_refinement_flags_adp
_atom_site_refinement_flags_occupancy
_atom_site_refinement_flags_posn
_atom_site_occupancy
_atom_site_disorder_assembly
_atom_site_disorder_group
Ru Ru1 0.09295(2) 0.24738(2) 0.28058(2) 0.01855(9) Uani d . . . 1 . .
Cl Cl1 0.30913(6) 0.30823(5) 0.26707(3) 0.02652(16) Uani d . . . 1 . .
Cl Cl2 -0.12574(6) 0.13862(6) 0.28091(3) 0.03055(17) Uani d . . . 1 . .
S S1 0.15205(7) 0.57941(6) 0.18216(4) 0.02892(17) Uani d . . . 1 . .
O O1 0.09848(19) 0.65795(18) 0.15617(11) 0.0416(5) Uani d . . . 1 . .
O O2 0.12292(19) 0.46646(16) 0.13984(9) 0.0350(5) Uani d . . . 1 . .
O O3 -0.1090(2) 0.4547(2) 0.33288(11) 0.0449(6) Uani d . . . 1 . .
O O4 -0.3209(2) 0.34682(18) 0.29374(10) 0.0403(5) Uani d . . . 1 . .
O O5 -0.18772(19) 0.48569(17) 0.13031(11) 0.0397(5) Uani d . . . 1 . .
O O6 -0.1927(2) 0.57603(18) 0.23488(13) 0.0487(6) Uani d . . . 1 . .
N N1 0.0967(2) 0.56523(17) 0.25006(11) 0.0254(5) Uani d . . . 1 . .
N N2 0.1206(2) 0.02095(18) 0.21550(11) 0.0277(5) Uani d . . . 1 . .
N N3 -0.0233(2) 0.04572(19) 0.13794(11) 0.0314(5) Uani d . . . 1 . .
C C1 0.1974(3) 0.4017(2) 0.36937(12) 0.0231(5) Uani d . . . 1 . .
H H7 0.2759 0.383 0.3749 0.028 Uiso calc U . R 1 . .
C C2 0.0916(3) 0.3341(2) 0.38595(12) 0.0243(6) Uani d . . . 1 . .
H H6 0.0057 0.3318 0.3647 0.029 Uiso calc U . R 1 . .
C C3 0.1057(3) 0.2656(2) 0.43503(13) 0.0284(6) Uani d . . . 1 . .
C C4 0.2223(3) 0.2484(2) 0.46210(15) 0.0382(7) Uani d . . . 1 . .
H H1 0.2977 0.2772 0.4468 0.046 Uiso calc U . R 1 . .
C C5 0.2287(4) 0.1895(3) 0.51134(17) 0.0500(9) Uani d . . . 1 . .
H H2 0.309 0.1786 0.5298 0.06 Uiso calc U . R 1 . .
C C6 0.1210(4) 0.1467(3) 0.53377(17) 0.0566(10) Uani d . . . 1 . .
H H3 0.1265 0.1068 0.5678 0.068 Uiso calc U . R 1 . .
C C7 0.0054(4) 0.1619(3) 0.50685(19) 0.0595(10) Uani d . . . 1 . .
H H4 -0.0697 0.1321 0.5221 0.071 Uiso calc U . R 1 . .
C C8 -0.0029(3) 0.2201(3) 0.45778(16) 0.0430(8) Uani d . . . 1 . .
H H5 -0.0842 0.2294 0.4392 0.052 Uiso calc U . R 1 . .
C C9 0.1937(2) 0.5004(2) 0.34376(13) 0.0227(6) Uani d . . . 1 . .
C C10 0.2624(3) 0.6197(2) 0.39419(14) 0.0294(6) Uani d . . . 1 . .
C C11 0.2490(3) 0.7106(2) 0.35734(15) 0.0360(7) Uani d . . . 1 . .
H H35 0.2578 0.7814 0.3918 0.043 Uiso calc U . R 1 . .
H H34 0.3218 0.7287 0.3355 0.043 Uiso calc U . R 1 . .
C C12 0.1184(3) 0.6735(2) 0.30247(15) 0.0351(7) Uani d . . . 1 . .
H H32 0.0456 0.6627 0.3247 0.042 Uiso calc U . R 1 . .
H H33 0.1174 0.7345 0.2795 0.042 Uiso calc U . R 1 . .
C C13 0.3243(3) 0.6459(2) 0.20927(14) 0.0291(6) Uani d . . . 1 . .
C C14 0.4049(3) 0.5820(2) 0.22207(15) 0.0343(7) Uani d . . . 1 . .
H H14 0.3679 0.5022 0.2162 0.041 Uiso calc U . R 1 . .
C C15 0.5393(3) 0.6354(3) 0.24334(16) 0.0384(7) Uani d . . . 1 . .
H H8 0.5946 0.5919 0.2531 0.046 Uiso calc U . R 1 . .
C C16 0.5959(3) 0.7515(2) 0.25094(15) 0.0341(7) Uani d . . . 1 . .
C C17 0.5126(3) 0.8135(2) 0.23812(16) 0.0374(7) Uani d . . . 1 . .
H H10 0.5493 0.893 0.2432 0.045 Uiso calc U . R 1 . .
C C18 0.3785(3) 0.7624(2) 0.21830(15) 0.0335(7) Uani d . . . 1 . .
H H9 0.323 0.8066 0.2108 0.04 Uiso calc U . R 1 . .
C C19 0.7425(3) 0.8096(3) 0.2721(2) 0.0521(9) Uani d . . . 1 . .
H H11 0.7764 0.7975 0.2317 0.078 Uiso calc U . R 1 . .
H H13 0.7834 0.7775 0.3062 0.078 Uiso calc U . R 1 . .
H H12 0.7635 0.8919 0.2923 0.078 Uiso calc U . R 1 . .
C C20 0.1177(2) 0.4765(2) 0.27954(13) 0.0209(5) Uani d . . . 1 . .
C C21 0.0354(2) 0.3568(2) 0.24713(12) 0.0200(5) Uani d . . . 1 . .
C C22 -0.0944(2) 0.3269(2) 0.19456(12) 0.0229(5) Uani d . . . 1 . .
H H31 -0.1355 0.2426 0.1811 0.027 Uiso calc U . R 1 . .
H H15 -0.0741 0.3475 0.1533 0.027 Uiso calc U . R 1 . .
C C23 -0.2030(3) 0.3788(2) 0.21090(14) 0.0271(6) Uani d . . . 1 . .
C C24 -0.2032(3) 0.3977(2) 0.28632(14) 0.0293(6) Uani d . . . 1 . .
C C25 -0.3316(3) 0.3678(3) 0.36368(16) 0.0460(8) Uani d . . . 1 . .
H H20 -0.2522 0.3643 0.3943 0.055 Uiso calc U . R 1 . .
H H19 -0.409 0.3074 0.366 0.055 Uiso calc U . R 1 . .
C C26 -0.3454(4) 0.4819(3) 0.38802(18) 0.0562(9) Uani d . . . 1 . .
H H18 -0.2652 0.5421 0.3897 0.084 Uiso calc U . R 1 . .
H H17 -0.3589 0.4914 0.4341 0.084 Uiso calc U . R 1 . .
H H16 -0.421 0.4871 0.3563 0.084 Uiso calc U . R 1 . .
C C27 -0.3355(3) 0.2927(2) 0.16068(14) 0.0316(6) Uani d . . . 1 . .
H H25 -0.3214 0.2699 0.1146 0.038 Uiso calc U . R 1 . .
H H21 -0.359 0.2231 0.1766 0.038 Uiso calc U . R 1 . .
C C28 -0.4502(3) 0.3355(3) 0.15324(16) 0.0402(7) Uani d . . . 1 . .
H H24 -0.4796 0.3547 0.1929 0.048 Uiso calc U . R 1 . .
C C29 -0.5125(4) 0.3482(4) 0.0962(2) 0.0680(11) Uani d . . . 1 . .
H H23 -0.4858 0.3298 0.0555 0.082 Uiso calc U . R 1 . .
H H22 -0.5844 0.3758 0.0955 0.082 Uiso calc U . R 1 . .
C C30 -0.1893(3) 0.4934(2) 0.19552(16) 0.0340(7) Uani d . . . 1 . .
C C31 -0.2034(4) 0.5826(3) 0.1066(2) 0.0630(11) Uani d . . . 1 . .
H H27 -0.2863 0.594 0.1125 0.076 Uiso calc U . R 1 . .
H H26 -0.1292 0.6532 0.1335 0.076 Uiso calc U . R 1 . .
C C32 -0.2061(6) 0.5578(5) 0.0343(3) 0.112(2) Uani d . . . 1 . .
H H30 -0.1218 0.5506 0.0293 0.167 Uiso calc U . R 1 . .
H H29 -0.2209 0.6201 0.0163 0.167 Uiso calc U . R 1 . .
H H28 -0.2774 0.486 0.0085 0.167 Uiso calc U . R 1 . .
C C33 0.4070(3) 0.6404(3) 0.42544(17) 0.0439(8) Uani d . . . 1 . .
H H36 0.4505 0.6306 0.3887 0.066 Uiso calc U . R 1 . .
H H38 0.415 0.5855 0.4517 0.066 Uiso calc U . R 1 . .
H H37 0.4486 0.7184 0.4561 0.066 Uiso calc U . R 1 . .
C C34 0.1912(3) 0.6261(3) 0.45124(15) 0.0409(7) Uani d . . . 1 . .
H H39 0.1969 0.5662 0.4738 0.061 Uiso calc U . R 1 . .
H H40 0.0985 0.615 0.431 0.061 Uiso calc U . R 1 . .
H H41 0.2327 0.7013 0.4852 0.061 Uiso calc U . R 1 . .
C C35 0.0625(3) 0.0961(2) 0.20044(13) 0.0241(6) Uani d . . . 1 . .
C C36 0.0615(3) -0.0928(3) 0.16456(16) 0.0451(8) Uani d . . . 1 . .
H H56 0.0027 -0.1482 0.1818 0.054 Uiso calc U . R 1 . .
H H55 0.1299 -0.1232 0.1521 0.054 Uiso calc U . R 1 . .
C C37 -0.0141(4) -0.0660(3) 0.10512(17) 0.0529(9) Uani d . . . 1 . .
H H53 0.0336 -0.06 0.0694 0.064 Uiso calc U . R 1 . .
H H54 -0.1025 -0.1248 0.0842 0.064 Uiso calc U . R 1 . .
C C38 -0.0918(3) 0.0959(2) 0.09341(13) 0.0300(6) Uani d . . . 1 . .
C C39 -0.2289(3) 0.0538(3) 0.07361(14) 0.0387(7) Uani d . . . 1 . .
C C40 -0.3070(4) -0.0330(3) 0.10300(18) 0.0549(9) Uani d . . . 1 . .
H H44 -0.394 -0.0256 0.1003 0.082 Uiso calc U . R 1 . .
H H42 -0.2606 -0.0197 0.1512 0.082 Uiso calc U . R 1 . .
H H43 -0.3171 -0.1102 0.0766 0.082 Uiso calc U . R 1 . .
C C41 -0.2935(3) 0.0978(3) 0.02687(15) 0.0411(7) Uani d . . . 1 . .
H H45 -0.387 0.0696 0.0122 0.049 Uiso calc U . R 1 . .
C C42 -0.2259(3) 0.1813(3) 0.00096(14) 0.0409(7) Uani d . . . 1 . .
C C43 -0.2998(4) 0.2325(4) -0.04678(18) 0.0603(10) Uani d . . . 1 . .
H H47 -0.3619 0.1712 -0.0866 0.09 Uiso calc U . R 1 . .
H H46 -0.2371 0.2861 -0.0625 0.09 Uiso calc U . R 1 . .
H H48 -0.3481 0.2732 -0.0221 0.09 Uiso calc U . R 1 . .
C C44 -0.0898(3) 0.2189(3) 0.02061(14) 0.0385(7) Uani d . . . 1 . .
H H49 -0.0428 0.2759 0.0028 0.046 Uiso calc U . R 1 . .
C C45 -0.0200(3) 0.1755(3) 0.06570(13) 0.0338(7) Uani d . . . 1 . .
C C46 0.1275(3) 0.2131(3) 0.08285(15) 0.0407(7) Uani d . . . 1 . .
H H50 0.1591 0.268 0.0577 0.061 Uiso calc U . R 1 . .
H H52 0.1549 0.1465 0.0696 0.061 Uiso calc U . R 1 . .
H H51 0.1648 0.2495 0.1324 0.061 Uiso calc U . R 1 . .
C C47 0.2335(3) 0.0361(2) 0.27041(14) 0.0287(6) Uani d . . . 1 . .
C C48 0.2168(3) 0.0132(2) 0.33167(14) 0.0292(6) Uani d . . . 1 . .
C C49 0.0827(3) -0.0233(3) 0.34399(16) 0.0378(7) Uani d . . . 1 . .
H H57 0.0279 0.0147 0.3213 0.057 Uiso calc U . R 1 . .
H H58 0.0916 -0.0019 0.3936 0.057 Uiso calc U . R 1 . .
H H59 0.0412 -0.1064 0.3251 0.057 Uiso calc U . R 1 . .
C C50 0.3282(3) 0.0208(2) 0.38069(16) 0.0416(8) Uani d . . . 1 . .
H H67 0.3194 0.0081 0.4235 0.05 Uiso calc U . R 1 . .
C C51 0.4515(3) 0.0463(3) 0.36891(19) 0.0480(9) Uani d . . . 1 . .
C C52 0.4629(3) 0.0664(2) 0.30714(19) 0.0461(9) Uani d . . . 1 . .
H H63 0.5474 0.0853 0.299 0.055 Uiso calc U . R 1 . .
C C53 0.3564(3) 0.0602(2) 0.25650(17) 0.0377(7) Uani d . . . 1 . .
C C54 0.3724(4) 0.0754(3) 0.1882(2) 0.0570(10) Uani d . . . 1 . .
H H61 0.4627 0.0826 0.1866 0.085 Uiso calc U . R 1 . .
H H62 0.3543 0.1446 0.1822 0.085 Uiso calc U . R 1 . .
H H60 0.3106 0.0088 0.1514 0.085 Uiso calc U . R 1 . .
C C55 0.5706(4) 0.0480(4) 0.4215(2) 0.0778(14) Uani d . . . 1 . .
H H64 0.5828 -0.0266 0.4102 0.117 Uiso calc U . R 1 . .
H H65 0.5568 0.0643 0.4675 0.117 Uiso calc U . R 1 . .
H H66 0.6491 0.1075 0.4207 0.117 Uiso calc U . R 1 . .

loop_
_atom_site_aniso_label
_atom_site_aniso_U_11
_atom_site_aniso_U_22
_atom_site_aniso_U_33
_atom_site_aniso_U_12
_atom_site_aniso_U_13
_atom_site_aniso_U_23
Ru1 0.02069(15) 0.01504(13) 0.02016(13) 0.00580(9) 0.00676(9) 0.00456(9)
Cl1 0.0226(3) 0.0236(3) 0.0350(4) 0.0082(3) 0.0117(3) 0.0075(3)
Cl2 0.0262(4) 0.0268(4) 0.0359(4) 0.0019(3) 0.0115(3) 0.0098(3)
S1 0.0269(4) 0.0262(4) 0.0350(4) 0.0063(3) 0.0075(3) 0.0157(3)
O1 0.0334(12) 0.0407(12) 0.0574(13) 0.0113(10) 0.0078(10) 0.0332(11)
O2 0.0373(11) 0.0312(11) 0.0311(10) 0.0029(9) 0.0119(9) 0.0072(8)
O3 0.0330(12) 0.0575(14) 0.0380(12) 0.0165(11) 0.0096(10) -0.0011(11)
O4 0.0380(12) 0.0437(12) 0.0364(11) 0.0088(10) 0.0161(9) 0.0067(9)
O5 0.0351(12) 0.0356(12) 0.0536(13) 0.0123(9) 0.0084(10) 0.0264(10)
O6 0.0404(13) 0.0336(12) 0.0743(16) 0.0218(10) 0.0139(11) 0.0081(11)
N1 0.0277(12) 0.0166(11) 0.0339(12) 0.0087(9) 0.0099(10) 0.0082(9)
N2 0.0358(13) 0.0162(11) 0.0298(12) 0.0110(10) 0.0059(10) 0.0033(9)
N3 0.0400(14) 0.0237(12) 0.0253(12) 0.0135(11) 0.0020(11) -0.0018(9)
C1 0.0249(14) 0.0199(13) 0.0214(13) 0.0078(11) 0.0042(11) 0.0007(10)
C2 0.0286(15) 0.0227(13) 0.0190(12) 0.0076(11) 0.0059(11) 0.0029(10)
C3 0.0374(17) 0.0262(14) 0.0205(13) 0.0103(12) 0.0080(12) 0.0043(11)
C4 0.0407(18) 0.0293(16) 0.0385(17) 0.0050(14) 0.0049(14) 0.0116(13)
C5 0.054(2) 0.0432(19) 0.0443(19) 0.0120(17) -0.0046(16) 0.0177(15)
C6 0.083(3) 0.053(2) 0.0412(19) 0.022(2) 0.0183(19) 0.0288(17)
C7 0.078(3) 0.067(3) 0.057(2) 0.028(2) 0.041(2) 0.040(2)
C8 0.052(2) 0.0485(19) 0.0417(18) 0.0213(16) 0.0248(16) 0.0219(15)
C9 0.0198(14) 0.0197(13) 0.0274(14) 0.0055(11) 0.0098(11) 0.0026(10)
C10 0.0298(16) 0.0195(14) 0.0324(15) 0.0050(12) 0.0066(12) -0.0003(11)
C11 0.0427(18) 0.0170(14) 0.0419(17) 0.0049(13) 0.0123(14) 0.0010(12)
C12 0.0443(18) 0.0182(14) 0.0455(17) 0.0154(13) 0.0136(14) 0.0067(12)
C13 0.0276(15) 0.0293(15) 0.0336(15) 0.0087(12) 0.0101(12) 0.0149(12)
C14 0.0336(17) 0.0237(14) 0.0525(18) 0.0110(13) 0.0197(14) 0.0154(13)
C15 0.0306(17) 0.0332(17) 0.059(2) 0.0163(14) 0.0172(15) 0.0176(14)
C16 0.0316(16) 0.0293(15) 0.0418(17) 0.0098(13) 0.0128(13) 0.0084(13)
C17 0.0366(18) 0.0225(15) 0.0519(18) 0.0044(13) 0.0145(14) 0.0131(13)
C18 0.0301(16) 0.0275(15) 0.0471(18) 0.0110(13) 0.0095(13) 0.0182(13)
C19 0.0342(19) 0.0392(19) 0.078(3) 0.0071(15) 0.0150(17) 0.0122(17)
C20 0.0188(13) 0.0174(12) 0.0298(14) 0.0077(10) 0.0113(11) 0.0066(10)
C21 0.0222(13) 0.0196(13) 0.0216(12) 0.0079(11) 0.0116(10) 0.0063(10)
C22 0.0252(14) 0.0192(13) 0.0246(13) 0.0085(11) 0.0067(11) 0.0056(10)
C23 0.0215(14) 0.0271(14) 0.0335(15) 0.0087(12) 0.0090(12) 0.0079(11)
C24 0.0245(16) 0.0299(15) 0.0343(16) 0.0136(13) 0.0086(13) 0.0039(12)
C25 0.052(2) 0.050(2) 0.0364(17) 0.0138(16) 0.0218(15) 0.0082(15)
C26 0.060(2) 0.066(2) 0.047(2) 0.033(2) 0.0171(18) 0.0065(18)
C27 0.0249(15) 0.0324(15) 0.0342(15) 0.0054(12) 0.0070(12) 0.0097(12)
C28 0.0311(17) 0.0485(19) 0.0436(18) 0.0141(14) 0.0110(14) 0.0168(15)
C29 0.041(2) 0.102(3) 0.068(3) 0.032(2) 0.0103(19) 0.030(2)
C30 0.0182(15) 0.0303(16) 0.0530(19) 0.0102(12) 0.0047(13) 0.0127(14)
C31 0.041(2) 0.055(2) 0.096(3) 0.0122(17) -0.0024(19) 0.051(2)
C32 0.130(5) 0.098(4) 0.107(4) 0.017(4) 0.013(4) 0.077(4)
C33 0.0342(18) 0.0292(16) 0.0509(19) 0.0020(14) 0.0011(14) -0.0026(14)
C34 0.051(2) 0.0313(16) 0.0307(16) 0.0082(14) 0.0141(14) -0.0062(12)
C35 0.0273(15) 0.0198(13) 0.0251(14) 0.0056(11) 0.0103(11) 0.0065(11)
C36 0.060(2) 0.0243(16) 0.0424(18) 0.0188(15) 0.0017(16) -0.0022(13)
C37 0.071(2) 0.0324(18) 0.0420(18) 0.0267(17) -0.0037(17) -0.0122(14)
C38 0.0372(17) 0.0299(15) 0.0187(13) 0.0157(13) 0.0022(12) -0.0028(11)
C39 0.0451(19) 0.0321(16) 0.0272(15) 0.0080(14) 0.0019(13) -0.0017(12)
C40 0.049(2) 0.044(2) 0.053(2) -0.0015(17) 0.0013(17) 0.0113(16)
C41 0.0323(17) 0.0469(19) 0.0315(16) 0.0104(15) -0.0027(13) -0.0005(14)
C42 0.048(2) 0.054(2) 0.0236(14) 0.0256(16) 0.0055(13) 0.0071(14)
C43 0.061(2) 0.086(3) 0.045(2) 0.037(2) 0.0094(18) 0.030(2)
C44 0.048(2) 0.0466(18) 0.0249(15) 0.0200(15) 0.0134(14) 0.0084(13)
C45 0.0431(18) 0.0384(16) 0.0183(13) 0.0180(14) 0.0075(12) -0.0009(12)
C46 0.0378(18) 0.056(2) 0.0323(16) 0.0205(16) 0.0137(14) 0.0114(14)
C47 0.0328(16) 0.0139(13) 0.0388(16) 0.0081(11) 0.0092(13) 0.0060(11)
C48 0.0332(16) 0.0173(13) 0.0350(15) 0.0085(12) 0.0044(13) 0.0076(11)
C49 0.0410(18) 0.0314(16) 0.0437(17) 0.0091(14) 0.0144(14) 0.0178(13)
C50 0.053(2) 0.0279(16) 0.0401(17) 0.0160(15) 0.0012(15) 0.0092(13)
C51 0.039(2) 0.0248(16) 0.067(2) 0.0122(14) -0.0051(17) -0.0005(15)
C52 0.0265(17) 0.0226(15) 0.082(3) 0.0081(13) 0.0115(17) 0.0038(16)
C53 0.0423(19) 0.0182(14) 0.060(2) 0.0154(13) 0.0229(16) 0.0102(13)
C54 0.073(3) 0.0396(19) 0.081(3) 0.0274(18) 0.054(2) 0.0218(18)
C55 0.053(2) 0.059(3) 0.094(3) 0.023(2) -0.024(2) 0.001(2)

loop_
_atom_type_symbol
_atom_type_description
_atom_type_scat_dispersion_real
_atom_type_scat_dispersion_imag
_atom_type_scat_source
C C 0.0033 0.0016 'International Tables Vol C Tables 4.2.6.8 and 6.1.1.4'
H H 0.0000 0.0000 'International Tables Vol C Tables 4.2.6.8 and 6.1.1.4'
N N 0.0061 0.0033 'International Tables Vol C Tables 4.2.6.8 and 6.1.1.4'
O O 0.0106 0.0060 'International Tables Vol C Tables 4.2.6.8 and 6.1.1.4'
S S 0.1246 0.1234 'International Tables Vol C Tables 4.2.6.8 and 6.1.1.4'
Cl Cl 0.1484 0.1585 'International Tables Vol C Tables 4.2.6.8 and 6.1.1.4'
Ru Ru -1.2594 0.8363 'International Tables Vol C Tables 4.2.6.8 and 6.1.1.4'

loop_
_geom_angle_atom_site_label_1
_geom_angle_atom_site_label_2
_geom_angle_atom_site_label_3
_geom_angle_site_symmetry_1
_geom_angle_site_symmetry_3
_geom_angle
_geom_angle_publ_flag
C21 Ru1 C35 . . 112.86(10) ?
C21 Ru1 C1 . . 79.48(10) ?
C35 Ru1 C1 . . 159.33(10) ?
C21 Ru1 C2 . . 89.51(10) ?
C35 Ru1 C2 . . 151.72(9) ?
C1 Ru1 C2 . . 36.34(9) ?
C21 Ru1 Cl1 . . 97.11(7) ?
C35 Ru1 Cl1 . . 84.92(7) ?
C1 Ru1 Cl1 . . 76.89(7) ?
C2 Ru1 Cl1 . . 110.24(7) ?
C21 Ru1 Cl2 . . 92.90(7) ?
C35 Ru1 Cl2 . . 81.64(7) ?
C1 Ru1 Cl2 . . 115.30(7) ?
C2 Ru1 Cl2 . . 80.09(7) ?
Cl1 Ru1 Cl2 . . 165.59(2) ?
O2 S1 O1 . . 120.34(13) ?
O2 S1 N1 . . 106.37(11) ?
O1 S1 N1 . . 105.71(12) ?
O2 S1 C13 . . 108.18(13) ?
O1 S1 C13 . . 106.66(12) ?
N1 S1 C13 . . 109.25(12) ?
C24 O4 C25 . . 115.7(2) ?
C30 O5 C31 . . 114.8(3) ?
C20 N1 C12 . . 113.3(2) ?
C20 N1 S1 . . 117.34(16) ?
C12 N1 S1 . . 115.91(17) ?
C35 N2 C47 . . 130.4(2) ?
C35 N2 C36 . . 113.0(2) ?
C47 N2 C36 . . 116.5(2) ?
C35 N3 C38 . . 128.9(2) ?
C35 N3 C37 . . 112.4(2) ?
C38 N3 C37 . . 116.2(2) ?
C2 C1 C9 . . 123.1(2) ?
C2 C1 Ru1 . . 72.24(14) ?
C9 C1 Ru1 . . 106.54(16) ?
C2 C1 H7 . . 118.5 ?
C9 C1 H7 . . 118.5 ?
Ru1 C1 H7 . . 91.2 ?
C1 C2 C3 . . 123.4(2) ?
C1 C2 Ru1 . . 71.42(14) ?
C3 C2 Ru1 . . 113.08(17) ?
C1 C2 H6 . . 118.3 ?
C3 C2 H6 . . 118.3 ?
Ru1 C2 H6 . . 85.6 ?
C8 C3 C4 . . 118.1(3) ?
C8 C3 C2 . . 117.8(3) ?
C4 C3 C2 . . 124.0(3) ?
C5 C4 C3 . . 120.0(3) ?
C5 C4 H1 . . 120.0 ?
C3 C4 H1 . . 120.0 ?
C6 C5 C4 . . 120.9(3) ?
C6 C5 H2 . . 119.5 ?
C4 C5 H2 . . 119.5 ?
C7 C6 C5 . . 119.5(3) ?
C7 C6 H3 . . 120.3 ?
C5 C6 H3 . . 120.3 ?
C6 C7 C8 . . 120.5(3) ?
C6 C7 H4 . . 119.8 ?
C8 C7 H4 . . 119.8 ?
C7 C8 C3 . . 121.0(3) ?
C7 C8 H5 . . 119.5 ?
C3 C8 H5 . . 119.5 ?
C20 C9 C1 . . 115.9(2) ?
C20 C9 C10 . . 125.8(2) ?
C1 C9 C10 . . 117.9(2) ?
C33 C10 C9 . . 111.6(2) ?
C33 C10 C11 . . 109.7(2) ?
C9 C10 C11 . . 109.8(2) ?
C33 C10 C34 . . 109.7(2) ?
C9 C10 C34 . . 106.6(2) ?
C11 C10 C34 . . 109.4(2) ?
C12 C11 C10 . . 113.4(2) ?
C12 C11 H35 . . 108.9 ?
C10 C11 H35 . . 108.9 ?
C12 C11 H34 . . 108.9 ?
C10 C11 H34 . . 108.9 ?
H35 C11 H34 . . 107.7 ?
N1 C12 C11 . . 111.7(2) ?
N1 C12 H32 . . 109.3 ?
C11 C12 H32 . . 109.3 ?
N1 C12 H33 . . 109.3 ?
C11 C12 H33 . . 109.3 ?
H32 C12 H33 . . 107.9 ?
C14 C13 C18 . . 120.3(3) ?
C14 C13 S1 . . 120.0(2) ?
C18 C13 S1 . . 119.8(2) ?
C15 C14 C13 . . 119.2(3) ?
C15 C14 H14 . . 120.4 ?
C13 C14 H14 . . 120.4 ?
C14 C15 C16 . . 121.5(3) ?
C14 C15 H8 . . 119.2 ?
C16 C15 H8 . . 119.2 ?
C17 C16 C15 . . 117.9(3) ?
C17 C16 C19 . . 120.2(3) ?
C15 C16 C19 . . 121.8(3) ?
C18 C17 C16 . . 121.4(3) ?
C18 C17 H10 . . 119.3 ?
C16 C17 H10 . . 119.3 ?
C17 C18 C13 . . 119.6(3) ?
C17 C18 H9 . . 120.2 ?
C13 C18 H9 . . 120.2 ?
C16 C19 H11 . . 109.5 ?
C16 C19 H13 . . 109.5 ?
H11 C19 H13 . . 109.5 ?
C16 C19 H12 . . 109.5 ?
H11 C19 H12 . . 109.5 ?
H13 C19 H12 . . 109.5 ?
C9 C20 N1 . . 121.7(2) ?
C9 C20 C21 . . 116.1(2) ?
N1 C20 C21 . . 120.9(2) ?
C20 C21 C22 . . 120.2(2) ?
C20 C21 Ru1 . . 116.42(18) ?
C22 C21 Ru1 . . 123.14(17) ?
C21 C22 C23 . . 121.5(2) ?
C21 C22 H31 . . 106.9 ?
C23 C22 H31 . . 106.9 ?
C21 C22 H15 . . 106.9 ?
C23 C22 H15 . . 106.9 ?
H31 C22 H15 . . 106.7 ?
C30 C23 C24 . . 106.4(2) ?
C30 C23 C27 . . 106.0(2) ?
C24 C23 C27 . . 112.8(2) ?
C30 C23 C22 . . 114.2(2) ?
C24 C23 C22 . . 112.1(2) ?
C27 C23 C22 . . 105.3(2) ?
O3 C24 O4 . . 124.2(3) ?
O3 C24 C23 . . 123.3(3) ?
O4 C24 C23 . . 112.4(2) ?
O4 C25 C26 . . 111.2(3) ?
O4 C25 H20 . . 109.4 ?
C26 C25 H20 . . 109.4 ?
O4 C25 H19 . . 109.4 ?
C26 C25 H19 . . 109.4 ?
H20 C25 H19 . . 108.0 ?
C25 C26 H18 . . 109.5 ?
C25 C26 H17 . . 109.5 ?
H18 C26 H17 . . 109.5 ?
C25 C26 H16 . . 109.5 ?
H18 C26 H16 . . 109.5 ?
H17 C26 H16 . . 109.5 ?
C28 C27 C23 . . 115.9(2) ?
C28 C27 H25 . . 108.3 ?
C23 C27 H25 . . 108.3 ?
C28 C27 H21 . . 108.3 ?
C23 C27 H21 . . 108.3 ?
H25 C27 H21 . . 107.4 ?
C29 C28 C27 . . 124.8(3) ?
C29 C28 H24 . . 117.6 ?
C27 C28 H24 . . 117.6 ?
C28 C29 H23 . . 120.0 ?
C28 C29 H22 . . 120.0 ?
H23 C29 H22 . . 120.0 ?
O6 C30 O5 . . 124.5(3) ?
O6 C30 C23 . . 124.2(3) ?
O5 C30 C23 . . 110.9(2) ?
C32 C31 O5 . . 107.6(4) ?
C32 C31 H27 . . 110.2 ?
O5 C31 H27 . . 110.2 ?
C32 C31 H26 . . 110.2 ?
O5 C31 H26 . . 110.2 ?
H27 C31 H26 . . 108.5 ?
C31 C32 H30 . . 109.5 ?
C31 C32 H29 . . 109.5 ?
H30 C32 H29 . . 109.5 ?
C31 C32 H28 . . 109.5 ?
H30 C32 H28 . . 109.5 ?
H29 C32 H28 . . 109.5 ?
C10 C33 H36 . . 109.5 ?
C10 C33 H38 . . 109.5 ?
H36 C33 H38 . . 109.5 ?
C10 C33 H37 . . 109.5 ?
H36 C33 H37 . . 109.5 ?
H38 C33 H37 . . 109.5 ?
C10 C34 H39 . . 109.5 ?
C10 C34 H40 . . 109.5 ?
H39 C34 H40 . . 109.5 ?
C10 C34 H41 . . 109.5 ?
H39 C34 H41 . . 109.5 ?
H40 C34 H41 . . 109.5 ?
N3 C35 N2 . . 107.0(2) ?
N3 C35 Ru1 . . 133.28(19) ?
N2 C35 Ru1 . . 118.58(18) ?
N2 C36 C37 . . 101.5(2) ?
N2 C36 H56 . . 111.5 ?
C37 C36 H56 . . 111.5 ?
N2 C36 H55 . . 111.5 ?
C37 C36 H55 . . 111.5 ?
H56 C36 H55 . . 109.3 ?
N3 C37 C36 . . 102.4(2) ?
N3 C37 H53 . . 111.3 ?
C36 C37 H53 . . 111.3 ?
N3 C37 H54 . . 111.3 ?
C36 C37 H54 . . 111.3 ?
H53 C37 H54 . . 109.2 ?
C45 C38 C39 . . 122.2(3) ?
C45 C38 N3 . . 119.1(3) ?
C39 C38 N3 . . 118.3(3) ?
C41 C39 C38 . . 117.6(3) ?
C41 C39 C40 . . 120.0(3) ?
C38 C39 C40 . . 122.4(3) ?
C39 C40 H44 . . 109.5 ?
C39 C40 H42 . . 109.5 ?
H44 C40 H42 . . 109.5 ?
C39 C40 H43 . . 109.5 ?
H44 C40 H43 . . 109.5 ?
H42 C40 H43 . . 109.5 ?
C42 C41 C39 . . 122.0(3) ?
C42 C41 H45 . . 119.0 ?
C39 C41 H45 . . 119.0 ?
C41 C42 C44 . . 118.7(3) ?
C41 C42 C43 . . 120.5(3) ?
C44 C42 C43 . . 120.8(3) ?
C42 C43 H47 . . 109.5 ?
C42 C43 H46 . . 109.5 ?
H47 C43 H46 . . 109.5 ?
C42 C43 H48 . . 109.5 ?
H47 C43 H48 . . 109.5 ?
H46 C43 H48 . . 109.5 ?
C42 C44 C45 . . 121.8(3) ?
C42 C44 H49 . . 119.1 ?
C45 C44 H49 . . 119.1 ?
C44 C45 C38 . . 117.6(3) ?
C44 C45 C46 . . 120.5(3) ?
C38 C45 C46 . . 121.9(3) ?
C45 C46 H50 . . 109.5 ?
C45 C46 H52 . . 109.5 ?
H50 C46 H52 . . 109.5 ?
C45 C46 H51 . . 109.5 ?
H50 C46 H51 . . 109.5 ?
H52 C46 H51 . . 109.5 ?
C48 C47 C53 . . 121.6(3) ?
C48 C47 N2 . . 120.2(2) ?
C53 C47 N2 . . 117.7(3) ?
C47 C48 C50 . . 117.7(3) ?
C47 C48 C49 . . 121.6(2) ?
C50 C48 C49 . . 120.7(3) ?
C48 C49 H57 . . 109.5 ?
C48 C49 H58 . . 109.5 ?
H57 C49 H58 . . 109.5 ?
C48 C49 H59 . . 109.5 ?
H57 C49 H59 . . 109.5 ?
H58 C49 H59 . . 109.5 ?
C51 C50 C48 . . 122.0(3) ?
C51 C50 H67 . . 119.0 ?
C48 C50 H67 . . 119.0 ?
C52 C51 C50 . . 118.3(3) ?
C52 C51 C55 . . 120.4(4) ?
C50 C51 C55 . . 121.3(4) ?
C51 C52 C53 . . 122.5(3) ?
C51 C52 H63 . . 118.8 ?
C53 C52 H63 . . 118.8 ?
C52 C53 C47 . . 117.9(3) ?
C52 C53 C54 . . 120.5(3) ?
C47 C53 C54 . . 121.6(3) ?
C53 C54 H61 . . 109.5 ?
C53 C54 H62 . . 109.5 ?
H61 C54 H62 . . 109.5 ?
C53 C54 H60 . . 109.5 ?
H61 C54 H60 . . 109.5 ?
H62 C54 H60 . . 109.5 ?
C51 C55 H64 . . 109.5 ?
C51 C55 H65 . . 109.5 ?
H64 C55 H65 . . 109.5 ?
C51 C55 H66 . . 109.5 ?
H64 C55 H66 . . 109.5 ?
H65 C55 H66 . . 109.5 ?

loop_
_geom_bond_atom_site_label_1
_geom_bond_atom_site_label_2
_geom_bond_site_symmetry_2
_geom_bond_distance
_geom_bond_publ_flag
Ru1 C21 . 1.877(2) ?
Ru1 C35 . 2.152(2) ?
Ru1 C1 . 2.219(2) ?
Ru1 C2 . 2.230(2) ?
Ru1 Cl1 . 2.3773(6) ?
Ru1 Cl2 . 2.4160(7) ?
S1 O2 . 1.425(2) ?
S1 O1 . 1.434(2) ?
S1 N1 . 1.658(2) ?
S1 C13 . 1.762(3) ?
O3 C24 . 1.191(3) ?
O4 C24 . 1.330(3) ?
O4 C25 . 1.447(3) ?
O5 C30 . 1.334(4) ?
O5 C31 . 1.455(4) ?
O6 C30 . 1.200(4) ?
N1 C20 . 1.438(3) ?
N1 C12 . 1.487(3) ?
N2 C35 . 1.343(3) ?
N2 C47 . 1.444(4) ?
N2 C36 . 1.477(3) ?
N3 C35 . 1.342(3) ?
N3 C38 . 1.435(4) ?
N3 C37 . 1.478(4) ?
C1 C2 . 1.387(4) ?
C1 C9 . 1.465(4) ?
C1 H7 . 0.95 ?
C2 C3 . 1.479(4) ?
C2 H6 . 0.95 ?
C3 C8 . 1.388(4) ?
C3 C4 . 1.390(4) ?
C4 C5 . 1.384(4) ?
C4 H1 . 0.95 ?
C5 C6 . 1.369(5) ?
C5 H2 . 0.95 ?
C6 C7 . 1.366(5) ?
C6 H3 . 0.95 ?
C7 C8 . 1.376(4) ?
C7 H4 . 0.95 ?
C8 H5 . 0.95 ?
C9 C20 . 1.343(4) ?
C9 C10 . 1.529(3) ?
C10 C33 . 1.518(4) ?
C10 C11 . 1.531(4) ?
C10 C34 . 1.539(4) ?
C11 C12 . 1.525(4) ?
C11 H35 . 0.99 ?
C11 H34 . 0.99 ?
C12 H32 . 0.99 ?
C12 H33 . 0.99 ?
C13 C14 . 1.383(4) ?
C13 C18 . 1.386(4) ?
C14 C15 . 1.376(4) ?
C14 H14 . 0.95 ?
C15 C16 . 1.390(4) ?
C15 H8 . 0.95 ?
C16 C17 . 1.387(4) ?
C16 C19 . 1.502(4) ?
C17 C18 . 1.370(4) ?
C17 H10 . 0.95 ?
C18 H9 . 0.95 ?
C19 H11 . 0.98 ?
C19 H13 . 0.98 ?
C19 H12 . 0.98 ?
C20 C21 . 1.462(3) ?
C21 C22 . 1.508(4) ?
C22 C23 . 1.576(4) ?
C22 H31 . 0.99 ?
C22 H15 . 0.99 ?
C23 C30 . 1.525(4) ?
C23 C24 . 1.526(4) ?
C23 C27 . 1.558(4) ?
C25 C26 . 1.490(5) ?
C25 H20 . 0.99 ?
C25 H19 . 0.99 ?
C26 H18 . 0.98 ?
C26 H17 . 0.98 ?
C26 H16 . 0.98 ?
C27 C28 . 1.502(4) ?
C27 H25 . 0.99 ?
C27 H21 . 0.99 ?
C28 C29 . 1.305(5) ?
C28 H24 . 0.95 ?
C29 H23 . 0.95 ?
C29 H22 . 0.95 ?
C31 C32 . 1.453(7) ?
C31 H27 . 0.99 ?
C31 H26 . 0.99 ?
C32 H30 . 0.98 ?
C32 H29 . 0.98 ?
C32 H28 . 0.98 ?
C33 H36 . 0.98 ?
C33 H38 . 0.98 ?
C33 H37 . 0.98 ?
C34 H39 . 0.98 ?
C34 H40 . 0.98 ?
C34 H41 . 0.98 ?
C36 C37 . 1.498(5) ?
C36 H56 . 0.99 ?
C36 H55 . 0.99 ?
C37 H53 . 0.99 ?
C37 H54 . 0.99 ?
C38 C45 . 1.393(4) ?
C38 C39 . 1.394(4) ?
C39 C41 . 1.387(4) ?
C39 C40 . 1.507(5) ?
C40 H44 . 0.98 ?
C40 H42 . 0.98 ?
C40 H43 . 0.98 ?
C41 C42 . 1.383(5) ?
C41 H45 . 0.95 ?
C42 C44 . 1.383(4) ?
C42 C43 . 1.516(4) ?
C43 H47 . 0.98 ?
C43 H46 . 0.98 ?
C43 H48 . 0.98 ?
C44 C45 . 1.389(4) ?
C44 H49 . 0.95 ?
C45 C46 . 1.501(4) ?
C46 H50 . 0.98 ?
C46 H52 . 0.98 ?
C46 H51 . 0.98 ?
C47 C48 . 1.390(4) ?
C47 C53 . 1.400(4) ?
C48 C50 . 1.392(4) ?
C48 C49 . 1.507(4) ?
C49 H57 . 0.98 ?
C49 H58 . 0.98 ?
C49 H59 . 0.98 ?
C50 C51 . 1.386(5) ?
C50 H67 . 0.95 ?
C51 C52 . 1.374(5) ?
C51 C55 . 1.520(5) ?
C52 C53 . 1.380(5) ?
C52 H63 . 0.95 ?
C53 C54 . 1.499(5) ?
C54 H61 . 0.98 ?
C54 H62 . 0.98 ?
C54 H60 . 0.98 ?
C55 H64 . 0.98 ?
C55 H65 . 0.98 ?
C55 H66 . 0.98 ?

loop_
_geom_hbond_atom_site_label_D
_geom_hbond_atom_site_label_H
_geom_hbond_atom_site_label_A
_geom_hbond_site_symmetry_A
_geom_hbond_distance_DH
_geom_hbond_distance_HA
_geom_hbond_distance_DA
_geom_hbond_angle_DHA
_geom_hbond_publ_flag
C31 H26 O1 . 0.99 2.44 3.076(4) 121.8 ?
C26 H18 O3 . 0.98 2.63 3.114(4) 110.9 ?
C14 H14 Cl1 . 0.95 2.83 3.702(3) 152.6 ?
C31 H26 O1 . 0.99 2.44 3.076(4) 121.8 ?
C26 H18 O3 . 0.98 2.63 3.114(4) 110.9 ?
C14 H14 Cl1 . 0.95 2.83 3.702(3) 152.6 ?
C31 H26 O1 . 0.99 2.44 3.076(4) 121.8 ?
C26 H18 O3 . 0.98 2.63 3.114(4) 110.9 ?
C14 H14 Cl1 . 0.95 2.83 3.702(3) 152.6 ?
C31 H26 O1 . 0.99 2.44 3.076(4) 121.8 ?
C26 H18 O3 . 0.98 2.63 3.114(4) 110.9 ?
C14 H14 Cl1 . 0.95 2.83 3.702(3) 152.6 ?
C31 H26 O1 . 0.99 2.44 3.076(4) 121.8 ?
C26 H18 O3 . 0.98 2.63 3.114(4) 110.9 ?
C14 H14 Cl1 . 0.95 2.83 3.702(3) 152.6 ?
C31 H26 O1 . 0.99 2.44 3.076(4) 121.8 ?
C26 H18 O3 . 0.98 2.63 3.114(4) 110.9 ?
C14 H14 Cl1 . 0.95 2.83 3.702(3) 152.6 ?
C31 H26 O1 . 0.99 2.44 3.076(4) 121.8 ?
C26 H18 O3 . 0.98 2.63 3.114(4) 110.9 ?
C14 H14 Cl1 . 0.95 2.83 3.702(3) 152.6 ?
C31 H26 O1 . 0.99 2.44 3.076(4) 121.8 ?
C26 H18 O3 . 0.98 2.63 3.114(4) 110.9 ?
C14 H14 Cl1 . 0.95 2.83 3.702(3) 152.6 ?
C31 H26 O1 . 0.99 2.44 3.076(4) 121.8 ?
C26 H18 O3 . 0.98 2.63 3.114(4) 110.9 ?
C14 H14 Cl1 . 0.95 2.83 3.702(3) 152.6 ?
C31 H26 O1 . 0.99 2.44 3.076(4) 121.8 ?
C26 H18 O3 . 0.98 2.63 3.114(4) 110.9 ?
C14 H14 Cl1 . 0.95 2.83 3.702(3) 152.6 ?
C31 H26 O1 . 0.99 2.44 3.076(4) 121.8 ?
C26 H18 O3 . 0.98 2.63 3.114(4) 110.9 ?
C14 H14 Cl1 . 0.95 2.83 3.702(3) 152.6 ?
C31 H26 O1 . 0.99 2.44 3.076(4) 121.8 ?
C26 H18 O3 . 0.98 2.63 3.114(4) 110.9 ?
C14 H14 Cl1 . 0.95 2.83 3.702(3) 152.6 ?
C31 H26 O1 . 0.99 2.44 3.076(4) 121.8 ?
C26 H18 O3 . 0.98 2.63 3.114(4) 110.9 ?
C14 H14 Cl1 . 0.95 2.83 3.702(3) 152.6 ?
C31 H26 O1 . 0.99 2.44 3.076(4) 121.8 ?
C26 H18 O3 . 0.98 2.63 3.114(4) 110.9 ?
C14 H14 Cl1 . 0.95 2.83 3.702(3) 152.6 ?
C31 H26 O1 . 0.99 2.44 3.076(4) 121.8 ?
C26 H18 O3 . 0.98 2.63 3.114(4) 110.9 ?
C14 H14 Cl1 . 0.95 2.83 3.702(3) 152.6 ?
C14 H14 Cl1 . 0.95 2.83 3.702(3) 152.6 ?
C26 H18 O3 . 0.98 2.63 3.114(4) 110.9 ?
C31 H26 O1 . 0.99 2.44 3.076(4) 121.8 ?
C14 H14 Cl1 . 0.95 2.83 3.702(3) 152.6 ?
C26 H18 O3 . 0.98 2.63 3.114(4) 110.9 ?
C31 H26 O1 . 0.99 2.44 3.076(4) 121.8 ?
C14 H14 Cl1 . 0.95 2.83 3.702(3) 152.6 ?
C26 H18 O3 . 0.98 2.63 3.114(4) 110.9 ?
C31 H26 O1 . 0.99 2.44 3.076(4) 121.8 ?
C14 H14 Cl1 . 0.95 2.83 3.702(3) 152.6 ?
C26 H18 O3 . 0.98 2.63 3.114(4) 110.9 ?
C31 H26 O1 . 0.99 2.44 3.076(4) 121.8 ?
C14 H14 Cl1 . 0.95 2.83 3.702(3) 152.6 ?
C26 H18 O3 . 0.98 2.63 3.114(4) 110.9 ?
C31 H26 O1 . 0.99 2.44 3.076(4) 121.8 ?
C14 H14 Cl1 . 0.95 2.83 3.702(3) 152.6 ?
C26 H18 O3 . 0.98 2.63 3.114(4) 110.9 ?
C31 H26 O1 . 0.99 2.44 3.076(4) 121.8 ?
C14 H14 Cl1 . 0.95 2.83 3.702(3) 152.6 ?
C26 H18 O3 . 0.98 2.63 3.114(4) 110.9 ?
C31 H26 O1 . 0.99 2.44 3.076(4) 121.8 ?
C14 H14 Cl1 . 0.95 2.83 3.702(3) 152.6 ?
C26 H18 O3 . 0.98 2.63 3.114(4) 110.9 ?
C31 H26 O1 . 0.99 2.44 3.076(4) 121.8 ?
C14 H14 Cl1 . 0.95 2.83 3.702(3) 152.6 ?
C26 H18 O3 . 0.98 2.63 3.114(4) 110.9 ?
C31 H26 O1 . 0.99 2.44 3.076(4) 121.8 ?
C14 H14 Cl1 . 0.95 2.83 3.702(3) 152.6 ?
C26 H18 O3 . 0.98 2.63 3.114(4) 110.9 ?
C31 H26 O1 . 0.99 2.44 3.076(4) 121.8 ?
C14 H14 Cl1 . 0.95 2.83 3.702(3) 152.6 ?
C26 H18 O3 . 0.98 2.63 3.114(4) 110.9 ?
C31 H26 O1 . 0.99 2.44 3.076(4) 121.8 ?
C14 H14 Cl1 . 0.95 2.83 3.702(3) 152.6 ?
C26 H18 O3 . 0.98 2.63 3.114(4) 110.9 ?
C31 H26 O1 . 0.99 2.44 3.076(4) 121.8 ?
C14 H14 Cl1 . 0.95 2.83 3.702(3) 152.6 ?
C26 H18 O3 . 0.98 2.63 3.114(4) 110.9 ?
C31 H26 O1 . 0.99 2.44 3.076(4) 121.8 ?
C14 H14 Cl1 . 0.95 2.83 3.702(3) 152.6 ?
C26 H18 O3 . 0.98 2.63 3.114(4) 110.9 ?
C31 H26 O1 . 0.99 2.44 3.076(4) 121.8 ?
C14 H14 Cl1 . 0.95 2.83 3.702(3) 152.6 ?
C26 H18 O3 . 0.98 2.63 3.114(4) 110.9 ?
C31 H26 O1 . 0.99 2.44 3.076(4) 121.8 ?

loop_
_geom_torsion_atom_site_label_1
_geom_torsion_atom_site_label_2
_geom_torsion_atom_site_label_3
_geom_torsion_atom_site_label_4
_geom_torsion_site_symmetry_1
_geom_torsion_site_symmetry_2
_geom_torsion_site_symmetry_3
_geom_torsion_site_symmetry_4
_geom_torsion
_geom_torsion_publ_flag
O2 S1 N1 C20 . . . . 40.9(2) ?
O1 S1 N1 C20 . . . . 169.93(18) ?
C13 S1 N1 C20 . . . . -75.6(2) ?
O2 S1 N1 C12 . . . . 179.17(19) ?
O1 S1 N1 C12 . . . . -51.8(2) ?
C13 S1 N1 C12 . . . . 62.6(2) ?
C9 C1 C2 C3 . . . . -155.6(2) ?
Ru1 C1 C2 C3 . . . . 105.9(2) ?
C9 C1 C2 Ru1 . . . . 98.5(2) ?
C1 C2 C3 C8 . . . . 167.4(3) ?
Ru1 C2 C3 C8 . . . . -110.3(2) ?
C1 C2 C3 C4 . . . . -9.5(4) ?
Ru1 C2 C3 C4 . . . . 72.8(3) ?
C8 C3 C4 C5 . . . . -1.3(4) ?
C2 C3 C4 C5 . . . . 175.6(3) ?
C3 C4 C5 C6 . . . . 0.4(5) ?
C4 C5 C6 C7 . . . . 0.4(6) ?
C5 C6 C7 C8 . . . . -0.3(6) ?
C6 C7 C8 C3 . . . . -0.6(6) ?
C4 C3 C8 C7 . . . . 1.4(5) ?
C2 C3 C8 C7 . . . . -175.7(3) ?
C2 C1 C9 C20 . . . . -70.8(3) ?
Ru1 C1 C9 C20 . . . . 8.5(3) ?
C2 C1 C9 C10 . . . . 102.3(3) ?
Ru1 C1 C9 C10 . . . . -178.44(17) ?
C20 C9 C10 C33 . . . . -130.3(3) ?
C1 C9 C10 C33 . . . . 57.3(3) ?
C20 C9 C10 C11 . . . . -8.4(4) ?
C1 C9 C10 C11 . . . . 179.2(2) ?
C20 C9 C10 C34 . . . . 109.9(3) ?
C1 C9 C10 C34 . . . . -62.4(3) ?
C33 C10 C11 C12 . . . . 157.6(2) ?
C9 C10 C11 C12 . . . . 34.7(3) ?
C34 C10 C11 C12 . . . . -81.9(3) ?
C20 N1 C12 C11 . . . . 49.4(3) ?
S1 N1 C12 C11 . . . . -90.5(2) ?
C10 C11 C12 N1 . . . . -56.8(3) ?
O2 S1 C13 C14 . . . . -34.4(3) ?
O1 S1 C13 C14 . . . . -165.2(2) ?
N1 S1 C13 C14 . . . . 81.0(2) ?
O2 S1 C13 C18 . . . . 146.2(2) ?
O1 S1 C13 C18 . . . . 15.4(3) ?
N1 S1 C13 C18 . . . . -98.4(2) ?
C18 C13 C14 C15 . . . . -0.5(4) ?
S1 C13 C14 C15 . . . . -179.9(2) ?
C13 C14 C15 C16 . . . . -1.3(5) ?
C14 C15 C16 C17 . . . . 1.7(5) ?
C14 C15 C16 C19 . . . . -178.2(3) ?
C15 C16 C17 C18 . . . . -0.3(5) ?
C19 C16 C17 C18 . . . . 179.6(3) ?
C16 C17 C18 C13 . . . . -1.5(4) ?
C14 C13 C18 C17 . . . . 1.8(4) ?
S1 C13 C18 C17 . . . . -178.8(2) ?
C1 C9 C20 N1 . . . . 174.9(2) ?
C10 C9 C20 N1 . . . . 2.4(4) ?
C1 C9 C20 C21 . . . . 7.8(3) ?
C10 C9 C20 C21 . . . . -164.7(2) ?
C12 N1 C20 C9 . . . . -23.2(3) ?
S1 N1 C20 C9 . . . . 116.1(2) ?
C12 N1 C20 C21 . . . . 143.4(2) ?
S1 N1 C20 C21 . . . . -77.3(3) ?
C9 C20 C21 C22 . . . . 150.3(2) ?
N1 C20 C21 C22 . . . . -17.0(3) ?
C9 C20 C21 Ru1 . . . . -24.2(3) ?
N1 C20 C21 Ru1 . . . . 168.52(17) ?
C35 Ru1 C21 C20 . . . . -141.04(17) ?
C1 Ru1 C21 C20 . . . . 21.61(17) ?
C2 Ru1 C21 C20 . . . . 56.75(18) ?
Cl1 Ru1 C21 C20 . . . . -53.58(17) ?
Cl2 Ru1 C21 C20 . . . . 136.81(17) ?
C35 Ru1 C21 C22 . . . . 44.7(2) ?
C1 Ru1 C21 C22 . . . . -152.7(2) ?
C2 Ru1 C21 C22 . . . . -117.6(2) ?
Cl1 Ru1 C21 C22 . . . . 132.11(18) ?
Cl2 Ru1 C21 C22 . . . . -37.50(19) ?
C20 C21 C22 C23 . . . . -54.3(3) ?
Ru1 C21 C22 C23 . . . . 119.8(2) ?
C21 C22 C23 C30 . . . . 87.8(3) ?
C21 C22 C23 C24 . . . . -33.3(3) ?
C21 C22 C23 C27 . . . . -156.3(2) ?
C25 O4 C24 O3 . . . . 2.2(4) ?
C25 O4 C24 C23 . . . . -175.6(2) ?
C30 C23 C24 O3 . . . . -68.9(3) ?
C27 C23 C24 O3 . . . . 175.3(3) ?
C22 C23 C24 O3 . . . . 56.6(4) ?
C30 C23 C24 O4 . . . . 108.9(3) ?
C27 C23 C24 O4 . . . . -6.9(3) ?
C22 C23 C24 O4 . . . . -125.6(2) ?
C24 O4 C25 C26 . . . . 79.0(3) ?
C30 C23 C27 C28 . . . . -44.1(3) ?
C24 C23 C27 C28 . . . . 72.0(3) ?
C22 C23 C27 C28 . . . . -165.5(2) ?
C23 C27 C28 C29 . . . . 117.0(4) ?
C31 O5 C30 O6 . . . . -5.7(4) ?
C31 O5 C30 C23 . . . . 167.4(2) ?
C24 C23 C30 O6 . . . . -7.1(4) ?
C27 C23 C30 O6 . . . . 113.3(3) ?
C22 C23 C30 O6 . . . . -131.3(3) ?
C24 C23 C30 O5 . . . . 179.8(2) ?
C27 C23 C30 O5 . . . . -59.8(3) ?
C22 C23 C30 O5 . . . . 55.6(3) ?
C30 O5 C31 C32 . . . . -177.2(3) ?
C38 N3 C35 N2 . . . . -167.4(3) ?
C37 N3 C35 N2 . . . . -6.1(3) ?
C38 N3 C35 Ru1 . . . . 25.5(4) ?
C37 N3 C35 Ru1 . . . . -173.2(2) ?
C47 N2 C35 N3 . . . . 169.2(3) ?
C36 N2 C35 N3 . . . . -7.1(3) ?
C47 N2 C35 Ru1 . . . . -21.5(4) ?
C36 N2 C35 Ru1 . . . . 162.3(2) ?
C35 N2 C36 C37 . . . . 16.6(3) ?
C47 N2 C36 C37 . . . . -160.3(3) ?
C35 N3 C37 C36 . . . . 16.0(4) ?
C38 N3 C37 C36 . . . . 179.9(3) ?
N2 C36 C37 N3 . . . . -18.0(3) ?
C35 N3 C38 C45 . . . . 65.6(4) ?
C37 N3 C38 C45 . . . . -95.1(3) ?
C35 N3 C38 C39 . . . . -121.3(3) ?
C37 N3 C38 C39 . . . . 78.0(3) ?
C45 C38 C39 C41 . . . . -2.8(4) ?
N3 C38 C39 C41 . . . . -175.7(2) ?
C45 C38 C39 C40 . . . . 179.5(3) ?
N3 C38 C39 C40 . . . . 6.6(4) ?
C38 C39 C41 C42 . . . . -0.8(4) ?
C40 C39 C41 C42 . . . . 177.0(3) ?
C39 C41 C42 C44 . . . . 2.3(5) ?
C39 C41 C42 C43 . . . . -176.3(3) ?
C41 C42 C44 C45 . . . . -0.4(4) ?
C43 C42 C44 C45 . . . . 178.3(3) ?
C42 C44 C45 C38 . . . . -2.9(4) ?
C42 C44 C45 C46 . . . . 176.5(3) ?
C39 C38 C45 C44 . . . . 4.6(4) ?
N3 C38 C45 C44 . . . . 177.4(2) ?
C39 C38 C45 C46 . . . . -174.8(3) ?
N3 C38 C45 C46 . . . . -2.0(4) ?
C35 N2 C47 C48 . . . . 93.2(3) ?
C36 N2 C47 C48 . . . . -90.7(3) ?
C35 N2 C47 C53 . . . . -94.6(3) ?
C36 N2 C47 C53 . . . . 81.6(3) ?
C53 C47 C48 C50 . . . . 3.2(4) ?
N2 C47 C48 C50 . . . . 175.2(2) ?
C53 C47 C48 C49 . . . . -174.3(2) ?
N2 C47 C48 C49 . . . . -2.4(4) ?
C47 C48 C50 C51 . . . . -2.2(4) ?
C49 C48 C50 C51 . . . . 175.4(3) ?
C48 C50 C51 C52 . . . . 1.1(4) ?
C48 C50 C51 C55 . . . . -176.7(3) ?
C50 C51 C52 C53 . . . . -1.1(5) ?
C55 C51 C52 C53 . . . . 176.7(3) ?
C51 C52 C53 C47 . . . . 2.2(4) ?
C51 C52 C53 C54 . . . . -176.0(3) ?
C48 C47 C53 C52 . . . . -3.2(4) ?
N2 C47 C53 C52 . . . . -175.4(2) ?
C48 C47 C53 C54 . . . . 174.9(3) ?
N2 C47 C53 C54 . . . . 2.8(4) ?
